data_7247227
loop_
_publ_author_name
'Ajaykamal, Tamilarasan'
'Palaniandavar, Mallayan'

_publ_section_title
;
 Mononuclear nickel(ii)--flavonolate complexes of tetradentate tripodal 4N
 ligands as structural and functional models for quercetin
 2,4-dioxygenase: structures, spectra, redox and dioxygenase activity
;
_journal_issue 35
_journal_name_full 'RSC Advances'
_journal_page_first 24674
_journal_page_last 24690
_journal_paper_doi 10.1039/D3RA04834A
_journal_volume 13
_journal_year 2023
_chemical_formula_sum 'C33 H27 Cl N4 Ni O9'
_chemical_formula_weight 717.74
_chemical_name_common 'Ni-tpa-fla, [Ni(L2)(fla)]ClO4,'
_chemical_name_systematic '[Ni(tpa)(fla)]ClO4'
_space_group_crystal_system triclinic
_space_group_IT_number 2
_space_group_name_Hall '-P 1'
_space_group_name_H-M_alt 'P -1'
_atom_sites_solution_hydrogens geom
_audit_creation_method SHELXL-2018/3
_audit_update_record
;
2020-10-19 deposited with the CCDC.	2023-08-02 downloaded from the CCDC.
;
_cell_angle_alpha 79.476(15)
_cell_angle_beta 79.222(13)
_cell_angle_gamma 68.785(14)
_cell_formula_units_Z 2
_cell_length_a 8.7410(18)
_cell_length_b 11.275(3)
_cell_length_c 18.489(4)
_cell_measurement_reflns_used 8610
_cell_measurement_temperature 296(2)
_cell_measurement_theta_max 29.157
_cell_measurement_theta_min 2.130
_cell_volume 1655.5(7)
_computing_structure_refinement 'SHELXL-2018/3 (Sheldrick, 2018)'
_diffrn_ambient_temperature 296(2)
_diffrn_measured_fraction_theta_full 0.999
_diffrn_measured_fraction_theta_max 0.966
_diffrn_measurement_device_type Bruker
_diffrn_radiation_type MoK\a
_diffrn_radiation_wavelength 0.71073
_diffrn_reflns_av_R_equivalents 0.1807
_diffrn_reflns_av_unetI/netI 0.1594
_diffrn_reflns_Laue_measured_fraction_full 0.999
_diffrn_reflns_Laue_measured_fraction_max 0.966
_diffrn_reflns_limit_h_max 11
_diffrn_reflns_limit_h_min -11
_diffrn_reflns_limit_k_max 15
_diffrn_reflns_limit_k_min -15
_diffrn_reflns_limit_l_max 24
_diffrn_reflns_limit_l_min -25
_diffrn_reflns_number 51675
_diffrn_reflns_point_group_measured_fraction_full 0.999
_diffrn_reflns_point_group_measured_fraction_max 0.966
_diffrn_reflns_theta_full 25.242
_diffrn_reflns_theta_max 29.157
_diffrn_reflns_theta_min 2.130
_exptl_absorpt_coefficient_mu 0.727
_exptl_crystal_colour Blue
_exptl_crystal_density_diffrn 1.440
_exptl_crystal_description Needle
_exptl_crystal_F_000 740
_exptl_crystal_recrystallization_method 'Re-crystallisation from solvent: CH3OH/CH3CN'
_exptl_crystal_size_max 0.053
_exptl_crystal_size_mid 0.047
_exptl_crystal_size_min 0.039
_refine_diff_density_max 0.626
_refine_diff_density_min -0.856
_refine_diff_density_rms 0.093
_refine_ls_extinction_coef 0.011(3)
_refine_ls_extinction_expression Fc^*^=kFc[1+0.001xFc^2^\l^3^/sin(2\q)]^-1/4^
_refine_ls_extinction_method 'SHELXL-2018/3 (Sheldrick 2018)'
_refine_ls_goodness_of_fit_ref 0.978
_refine_ls_hydrogen_treatment constr
_refine_ls_matrix_type full
_refine_ls_number_parameters 434
_refine_ls_number_reflns 8610
_refine_ls_number_restraints 0
_refine_ls_restrained_S_all 0.978
_refine_ls_R_factor_all 0.2201
_refine_ls_R_factor_gt 0.0875
_refine_ls_shift/su_max 6.350
_refine_ls_shift/su_mean 0.033
_refine_ls_structure_factor_coef Fsqd
_refine_ls_weighting_details 'w=1/[\s^2^(Fo^2^)+(0.1426P)^2^] where P=(Fo^2^+2Fc^2^)/3'
_refine_ls_weighting_scheme calc
_refine_ls_wR_factor_gt 0.2252
_refine_ls_wR_factor_ref 0.3004
_reflns_Friedel_coverage 0.000
_reflns_number_gt 3242
_reflns_number_total 8610
_reflns_threshold_expression 'I > 2\s(I)'
_cod_data_source_file d3ra04834a2.cif
_cod_data_source_block shelx
_cod_original_cell_volume 1655.6(6)
_cod_database_code 7247227
_shelx_shelxl_version_number 2018/3
_shelx_space_group_comment
;
The symmetry employed for this shelxl refinement is uniquely defined
by the following loop, which should always be used as a source of
symmetry information in preference to the above space-group names.
They are only intended as comments.
;

loop_
_space_group_symop_operation_xyz
'x, y, z'
'-x, -y, -z'

loop_
_atom_site_label
_atom_site_type_symbol
_atom_site_fract_x
_atom_site_fract_y
_atom_site_fract_z
_atom_site_U_iso_or_equiv
_atom_site_adp_type
_atom_site_occupancy
_atom_site_site_symmetry_order
_atom_site_calc_flag
_atom_site_refinement_flags_posn
_atom_site_refinement_flags_adp
_atom_site_refinement_flags_occupancy
_atom_site_disorder_assembly
_atom_site_disorder_group
Ni1 Ni 0.99774(9) 0.66213(7) 0.74266(4) 0.0591(3) Uani 1 1 d . . . . .
O1 O 1.0608(5) 0.5130(4) 0.6871(2) 0.0674(11) Uani 1 1 d . . . . .
O2 O 1.1103(5) 0.7379(4) 0.6429(2) 0.0641(10) Uani 1 1 d . . . . .
O3 O 1.2512(5) 0.4774(4) 0.4972(2) 0.0627(10) Uani 1 1 d . . . . .
N3 N 0.9079(5) 0.5825(5) 0.8427(2) 0.0573(11) Uani 1 1 d . . . . .
N2 N 0.9167(6) 0.8252(5) 0.7970(3) 0.0685(13) Uani 1 1 d . . . . .
N1 N 0.7640(6) 0.7510(5) 0.7092(2) 0.0619(12) Uani 1 1 d . . . . .
C28 C 1.1377(7) 0.3315(5) 0.5735(3) 0.0567(14) Uani 1 1 d . . . . .
C23 C 1.2534(6) 0.6755(5) 0.5264(3) 0.0507(13) Uani 1 1 d . . . . .
C26 C 1.1304(6) 0.5345(5) 0.6189(3) 0.0517(13) Uani 1 1 d . . . . .
C25 C 1.1611(7) 0.6565(5) 0.5988(3) 0.0547(13) Uani 1 1 d . . . . .
N4 N 1.2130(7) 0.6287(6) 0.7868(3) 0.0749(14) Uani 1 1 d . . . . .
C8 C 0.8460(7) 0.6590(6) 0.8943(3) 0.0601(15) Uani 1 1 d . . . . .
C27 C 1.1704(7) 0.4515(5) 0.5662(3) 0.0569(14) Uani 1 1 d . . . . .
C24 C 1.2944(7) 0.5855(6) 0.4784(3) 0.0592(14) Uani 1 1 d . . . . .
C22 C 1.3069(7) 0.7821(5) 0.5038(3) 0.0616(15) Uani 1 1 d . . . . .
H22 H 1.282033 0.843977 0.535299 0.074 Uiso 1 1 calc R U . . .
C5 C 0.6946(8) 0.8725(6) 0.7211(3) 0.0699(17) Uani 1 1 d . . . . .
C19 C 1.3850(8) 0.5974(6) 0.4083(3) 0.0707(17) Uani 1 1 d . . . . .
H19 H 1.411383 0.535338 0.376769 0.085 Uiso 1 1 calc R U . . .
C33 C 1.1834(8) 0.2586(6) 0.5154(3) 0.0727(18) Uani 1 1 d . . . . .
H33 H 1.238752 0.285731 0.471159 0.087 Uiso 1 1 calc R U . . .
C20 C 1.4338(8) 0.7017(7) 0.3872(4) 0.0784(19) Uani 1 1 d . . . . .
H20 H 1.492943 0.711575 0.340521 0.094 Uiso 1 1 calc R U . . .
C1 C 0.6784(9) 0.6964(8) 0.6814(3) 0.080(2) Uani 1 1 d . . . . .
H1 H 0.727188 0.610568 0.673938 0.095 Uiso 1 1 calc R U . . .
C6 C 0.8046(9) 0.9273(6) 0.7491(4) 0.082(2) Uani 1 1 d . . . . .
H6A H 0.869470 0.960486 0.707343 0.099 Uiso 1 1 calc R U . . .
H6B H 0.736803 0.997348 0.777147 0.099 Uiso 1 1 calc R U . . .
C12 C 0.9225(8) 0.4578(6) 0.8602(4) 0.0734(17) Uani 1 1 d . . . . .
H12 H 0.967382 0.403481 0.823608 0.088 Uiso 1 1 calc R U . . .
C21 C 1.3959(8) 0.7942(7) 0.4350(4) 0.081(2) Uani 1 1 d . . . . .
H21 H 1.431243 0.864440 0.420053 0.097 Uiso 1 1 calc R U . . .
C11 C 0.8720(9) 0.4081(7) 0.9317(4) 0.089(2) Uani 1 1 d . . . . .
H11 H 0.882197 0.322044 0.943482 0.107 Uiso 1 1 calc R U . . .
C31 C 1.0670(8) 0.1061(6) 0.5849(4) 0.0779(18) Uani 1 1 d . . . . .
H31 H 1.044102 0.030682 0.588683 0.093 Uiso 1 1 calc R U . . .
C29 C 1.0549(9) 0.2867(6) 0.6384(4) 0.082(2) Uani 1 1 d . . . . .
H29 H 1.023627 0.331651 0.679300 0.099 Uiso 1 1 calc R U . . .
C32 C 1.1494(9) 0.1479(6) 0.5214(4) 0.083(2) Uani 1 1 d . . . . .
H32 H 1.183111 0.100525 0.481553 0.100 Uiso 1 1 calc R U . . .
C4 C 0.5348(9) 0.9447(8) 0.7044(4) 0.093(2) Uani 1 1 d . . . . .
H4 H 0.486552 1.029556 0.713759 0.111 Uiso 1 1 calc R U . . .
C30 C 1.0188(10) 0.1756(7) 0.6426(4) 0.094(2) Uani 1 1 d . . . . .
H30 H 0.960343 0.148369 0.685771 0.113 Uiso 1 1 calc R U . . .
C7 C 0.8282(9) 0.7991(7) 0.8716(4) 0.084(2) Uani 1 1 d . . . . .
H7A H 0.711545 0.849429 0.872173 0.101 Uiso 1 1 calc R U . . .
H7B H 0.870111 0.827223 0.907974 0.101 Uiso 1 1 calc R U . . .
C14 C 1.2100(9) 0.7300(8) 0.8157(4) 0.0803(19) Uani 1 1 d . . . . .
C9 C 0.7944(9) 0.6174(8) 0.9670(4) 0.088(2) Uani 1 1 d . . . . .
H9 H 0.753154 0.673226 1.002855 0.106 Uiso 1 1 calc R U . . .
C13 C 1.0708(10) 0.8510(7) 0.8019(4) 0.093(2) Uani 1 1 d . . . . .
H13A H 1.100688 0.899568 0.755992 0.112 Uiso 1 1 calc R U . . .
H13B H 1.049859 0.902190 0.841876 0.112 Uiso 1 1 calc R U . . .
C17 C 1.4732(11) 0.5067(12) 0.8301(5) 0.119(3) Uani 1 1 d . . . . .
H17 H 1.562434 0.430463 0.833528 0.143 Uiso 1 1 calc R U . . .
C10 C 0.8065(10) 0.4918(9) 0.9839(4) 0.094(2) Uani 1 1 d . . . . .
H10 H 0.769669 0.462174 1.031872 0.113 Uiso 1 1 calc R U . . .
C18 C 1.3406(10) 0.5184(8) 0.7938(4) 0.093(2) Uani 1 1 d . . . . .
H18 H 1.340969 0.448100 0.774118 0.112 Uiso 1 1 calc R U . . .
C2 C 0.5231(11) 0.7614(11) 0.6638(4) 0.100(3) Uani 1 1 d . . . . .
H2 H 0.466448 0.720778 0.644906 0.120 Uiso 1 1 calc R U . . .
C3 C 0.4508(10) 0.8890(11) 0.6744(4) 0.102(3) Uani 1 1 d . . . . .
H3 H 0.346065 0.936308 0.661286 0.122 Uiso 1 1 calc R U . . .
C16 C 1.4681(12) 0.6082(13) 0.8597(6) 0.120(4) Uani 1 1 d . . . . .
H16 H 1.555147 0.600957 0.884386 0.144 Uiso 1 1 calc R U . . .
C15 C 1.3396(13) 0.7223(11) 0.8549(5) 0.116(3) Uani 1 1 d . . . . .
H15 H 1.336957 0.791660 0.876249 0.139 Uiso 1 1 calc R U . . .
Cl1 Cl 0.2990(7) 1.1124(5) 0.8762(3) 0.226(2) Uani 1 1 d . . . . .
O4 O 0.4185(14) 0.9940(10) 0.8842(7) 0.264(6) Uani 1 1 d . . . . .
O7 O 0.182(2) 1.1155(19) 0.8319(10) 0.384(11) Uani 1 1 d . . . . .
O6 O 0.218(3) 1.154(3) 0.9370(15) 0.66(3) Uani 1 1 d . . . . .
O8 O 0.712(10) 1.096(4) 0.989(3) 1.17(7) Uani 1 1 d . . . . .
O9 O 0.735(5) 0.1797(19) 0.859(2) 0.66(3) Uani 1 1 d . . . . .
O5 O 0.421(4) 1.1904(18) 0.833(2) 0.64(3) Uani 1 1 d . . . . .

loop_
_atom_site_aniso_label
_atom_site_aniso_U_11
_atom_site_aniso_U_22
_atom_site_aniso_U_33
_atom_site_aniso_U_23
_atom_site_aniso_U_13
_atom_site_aniso_U_12
Ni1 0.0624(5) 0.0622(5) 0.0542(5) -0.0083(3) 0.0030(3) -0.0275(4)
O1 0.079(3) 0.062(2) 0.058(2) -0.0056(19) 0.012(2) -0.032(2)
O2 0.080(3) 0.057(2) 0.058(2) -0.0079(19) 0.002(2) -0.031(2)
O3 0.069(3) 0.064(2) 0.052(2) -0.0062(18) 0.0050(19) -0.027(2)
N3 0.055(3) 0.065(3) 0.052(3) -0.006(2) -0.002(2) -0.024(2)
N2 0.076(3) 0.065(3) 0.070(3) -0.009(3) -0.002(3) -0.034(3)
N1 0.064(3) 0.074(3) 0.048(3) 0.000(2) 0.002(2) -0.032(3)
C28 0.055(3) 0.049(3) 0.061(4) -0.002(3) -0.009(3) -0.014(3)
C23 0.049(3) 0.055(3) 0.048(3) -0.001(3) -0.001(2) -0.022(3)
C26 0.051(3) 0.056(3) 0.045(3) 0.001(3) -0.003(2) -0.020(3)
C25 0.053(3) 0.055(3) 0.058(3) 0.001(3) -0.007(3) -0.026(3)
N4 0.066(4) 0.086(4) 0.069(4) 0.000(3) -0.002(3) -0.030(3)
C8 0.059(4) 0.076(4) 0.047(3) -0.008(3) -0.002(3) -0.028(3)
C27 0.056(3) 0.061(4) 0.049(3) 0.005(3) -0.002(3) -0.023(3)
C24 0.055(3) 0.062(4) 0.055(3) 0.008(3) -0.002(3) -0.023(3)
C22 0.059(4) 0.061(4) 0.063(4) 0.000(3) 0.000(3) -0.025(3)
C5 0.072(4) 0.065(4) 0.064(4) -0.003(3) 0.010(3) -0.024(4)
C19 0.075(4) 0.077(4) 0.058(4) -0.007(3) 0.005(3) -0.031(4)
C33 0.097(5) 0.072(4) 0.051(4) -0.005(3) -0.004(3) -0.036(4)
C20 0.085(5) 0.087(5) 0.060(4) -0.003(4) 0.012(3) -0.039(4)
C1 0.082(5) 0.123(6) 0.048(4) -0.009(4) -0.001(3) -0.057(5)
C6 0.089(5) 0.056(4) 0.091(5) -0.006(4) 0.005(4) -0.023(4)
C12 0.071(4) 0.073(4) 0.074(4) 0.001(3) -0.003(3) -0.029(3)
C21 0.084(5) 0.077(5) 0.079(5) 0.022(4) -0.004(4) -0.043(4)
C11 0.092(5) 0.082(5) 0.082(5) 0.015(4) -0.001(4) -0.033(4)
C31 0.085(5) 0.061(4) 0.089(5) -0.007(4) -0.008(4) -0.029(4)
C29 0.104(5) 0.067(4) 0.076(5) -0.015(3) 0.018(4) -0.041(4)
C32 0.115(6) 0.068(4) 0.075(5) -0.013(4) -0.016(4) -0.036(4)
C4 0.069(5) 0.090(5) 0.087(5) 0.024(4) -0.003(4) -0.009(4)
C30 0.116(6) 0.071(5) 0.089(5) -0.012(4) 0.028(4) -0.043(4)
C7 0.106(5) 0.083(5) 0.067(4) -0.022(4) 0.006(4) -0.037(4)
C14 0.079(5) 0.099(6) 0.074(5) 0.009(4) -0.015(4) -0.051(4)
C9 0.095(5) 0.117(6) 0.058(4) -0.008(4) -0.006(4) -0.046(5)
C13 0.105(6) 0.093(6) 0.105(6) -0.015(4) -0.010(5) -0.062(5)
C17 0.074(6) 0.171(10) 0.105(7) 0.022(7) -0.009(5) -0.053(6)
C10 0.102(6) 0.112(6) 0.061(4) -0.001(4) 0.010(4) -0.044(5)
C18 0.072(5) 0.114(7) 0.083(5) 0.010(4) -0.001(4) -0.033(5)
C2 0.091(6) 0.147(8) 0.073(5) 0.008(5) -0.022(4) -0.057(6)
C3 0.075(5) 0.146(9) 0.074(5) 0.023(5) -0.016(4) -0.041(6)
C16 0.082(6) 0.175(11) 0.114(8) 0.027(7) -0.031(5) -0.069(7)
C15 0.116(7) 0.172(10) 0.087(6) 0.016(6) -0.019(5) -0.094(8)
Cl1 0.208(4) 0.180(4) 0.260(5) -0.127(4) -0.066(4) 0.034(4)
O4 0.236(11) 0.150(8) 0.307(14) -0.059(8) -0.039(10) 0.066(8)
O7 0.298(16) 0.47(3) 0.43(2) -0.198(19) -0.204(16) -0.040(16)
O6 0.56(4) 0.61(4) 0.55(4) -0.40(3) -0.36(3) 0.42(3)
O8 2.00(18) 0.57(6) 0.67(6) -0.40(5) 0.74(9) -0.40(8)
O9 1.09(8) 0.256(19) 0.76(5) -0.21(2) -0.31(5) -0.20(3)
O5 0.71(5) 0.27(2) 0.92(7) -0.25(3) 0.42(5) -0.33(3)

loop_
_atom_type_symbol
_atom_type_description
_atom_type_scat_dispersion_real
_atom_type_scat_dispersion_imag
_atom_type_scat_source
C C 0.0033 0.0016 'International Tables Vol C Tables 4.2.6.8 and 6.1.1.4'
N N 0.0061 0.0033 'International Tables Vol C Tables 4.2.6.8 and 6.1.1.4'
O O 0.0106 0.0060 'International Tables Vol C Tables 4.2.6.8 and 6.1.1.4'
Ni Ni 0.3393 1.1124 'International Tables Vol C Tables 4.2.6.8 and 6.1.1.4'
H H 0.0000 0.0000 'International Tables Vol C Tables 4.2.6.8 and 6.1.1.4'
Cl Cl 0.1484 0.1585 'International Tables Vol C Tables 4.2.6.8 and 6.1.1.4'

loop_
_geom_angle_atom_site_label_1
_geom_angle_atom_site_label_2
_geom_angle_atom_site_label_3
_geom_angle
_geom_angle_site_symmetry_1
_geom_angle_site_symmetry_3
_geom_angle_publ_flag
O1 Ni1 N3 98.27(17) . . ?
O1 Ni1 N4 101.9(2) . . ?
N3 Ni1 N4 88.14(18) . . ?
O1 Ni1 N1 95.58(19) . . ?
N3 Ni1 N1 93.19(17) . . ?
N4 Ni1 N1 162.1(2) . . ?
O1 Ni1 N2 175.88(18) . . ?
N3 Ni1 N2 82.80(19) . . ?
N4 Ni1 N2 82.1(2) . . ?
N1 Ni1 N2 80.4(2) . . ?
O1 Ni1 O2 81.76(15) . . ?
N3 Ni1 O2 175.06(16) . . ?
N4 Ni1 O2 87.03(18) . . ?
N1 Ni1 O2 91.72(16) . . ?
N2 Ni1 O2 97.52(17) . . ?
C26 O1 Ni1 112.5(3) . . ?
C25 O2 Ni1 108.8(3) . . ?
C24 O3 C27 121.3(4) . . ?
C8 N3 C12 119.2(5) . . ?
C8 N3 Ni1 115.4(4) . . ?
C12 N3 Ni1 125.0(4) . . ?
C7 N2 C6 111.5(5) . . ?
C7 N2 C13 111.7(5) . . ?
C6 N2 C13 113.2(5) . . ?
C7 N2 Ni1 109.5(4) . . ?
C6 N2 Ni1 105.3(4) . . ?
C13 N2 Ni1 105.2(4) . . ?
C5 N1 C1 119.1(6) . . ?
C5 N1 Ni1 113.9(4) . . ?
C1 N1 Ni1 126.9(5) . . ?
C33 C28 C29 116.8(5) . . ?
C33 C28 C27 121.5(5) . . ?
C29 C28 C27 121.7(5) . . ?
C24 C23 C22 118.3(5) . . ?
C24 C23 C25 119.4(5) . . ?
C22 C23 C25 122.3(5) . . ?
O1 C26 C27 124.0(5) . . ?
O1 C26 C25 116.3(5) . . ?
C27 C26 C25 119.6(5) . . ?
O2 C25 C23 122.8(5) . . ?
O2 C25 C26 120.4(5) . . ?
C23 C25 C26 116.8(5) . . ?
C14 N4 C18 119.8(7) . . ?
C14 N4 Ni1 112.4(5) . . ?
C18 N4 Ni1 127.6(6) . . ?
N3 C8 C9 122.9(6) . . ?
N3 C8 C7 117.3(5) . . ?
C9 C8 C7 119.8(6) . . ?
O3 C27 C26 120.6(5) . . ?
O3 C27 C28 111.5(5) . . ?
C26 C27 C28 127.9(5) . . ?
O3 C24 C23 121.8(5) . . ?
O3 C24 C19 116.0(5) . . ?
C23 C24 C19 122.1(5) . . ?
C21 C22 C23 119.7(6) . . ?
N1 C5 C4 121.1(7) . . ?
N1 C5 C6 115.1(6) . . ?
C4 C5 C6 123.7(7) . . ?
C20 C19 C24 118.6(6) . . ?
C32 C33 C28 121.7(6) . . ?
C19 C20 C21 120.7(6) . . ?
N1 C1 C2 122.5(8) . . ?
N2 C6 C5 109.5(5) . . ?
N3 C12 C11 121.7(6) . . ?
C22 C21 C20 120.5(6) . . ?
C10 C11 C12 117.1(7) . . ?
C30 C31 C32 119.1(6) . . ?
C30 C29 C28 120.4(6) . . ?
C31 C32 C33 120.8(6) . . ?
C3 C4 C5 119.1(8) . . ?
C31 C30 C29 121.2(7) . . ?
N2 C7 C8 113.7(5) . . ?
N4 C14 C15 121.0(8) . . ?
N4 C14 C13 117.0(6) . . ?
C15 C14 C13 122.0(8) . . ?
C10 C9 C8 117.6(7) . . ?
C14 C13 N2 111.2(5) . . ?
C16 C17 C18 118.2(10) . . ?
C9 C10 C11 121.4(7) . . ?
N4 C18 C17 121.5(9) . . ?
C1 C2 C3 118.8(8) . . ?
C4 C3 C2 119.2(8) . . ?
C17 C16 C15 122.4(10) . . ?
C16 C15 C14 117.0(10) . . ?
O6 Cl1 O4 115.0(12) . . ?
O6 Cl1 O7 107.1(14) . . ?
O4 Cl1 O7 111.7(9) . . ?
O6 Cl1 O5 114(2) . . ?
O4 Cl1 O5 97.0(12) . . ?
O7 Cl1 O5 112.1(19) . . ?

loop_
_geom_bond_atom_site_label_1
_geom_bond_atom_site_label_2
_geom_bond_distance
_geom_bond_site_symmetry_2
_geom_bond_publ_flag
Ni1 O1 1.984(4) . ?
Ni1 N3 2.050(4) . ?
Ni1 N4 2.073(6) . ?
Ni1 N1 2.080(5) . ?
Ni1 N2 2.087(5) . ?
Ni1 O2 2.110(4) . ?
O1 C26 1.314(6) . ?
O2 C25 1.245(7) . ?
O3 C24 1.370(7) . ?
O3 C27 1.375(6) . ?
N3 C8 1.310(7) . ?
N3 C12 1.348(8) . ?
N2 C7 1.485(8) . ?
N2 C6 1.486(8) . ?
N2 C13 1.499(8) . ?
N1 C5 1.324(8) . ?
N1 C1 1.340(8) . ?
C28 C33 1.383(8) . ?
C28 C29 1.392(8) . ?
C28 C27 1.459(8) . ?
C23 C24 1.376(8) . ?
C23 C22 1.410(7) . ?
C23 C25 1.451(7) . ?
C26 C27 1.384(7) . ?
C26 C25 1.464(7) . ?
N4 C14 1.336(9) . ?
N4 C18 1.341(9) . ?
C8 C9 1.388(8) . ?
C8 C7 1.517(9) . ?
C24 C19 1.398(7) . ?
C22 C21 1.372(8) . ?
C5 C4 1.398(9) . ?
C5 C6 1.519(9) . ?
C19 C20 1.360(8) . ?
C33 C32 1.365(9) . ?
C20 C21 1.398(9) . ?
C1 C2 1.358(10) . ?
C12 C11 1.395(9) . ?
C11 C10 1.373(10) . ?
C31 C30 1.351(9) . ?
C31 C32 1.359(9) . ?
C29 C30 1.384(9) . ?
C4 C3 1.362(11) . ?
C14 C15 1.424(10) . ?
C14 C13 1.481(10) . ?
C9 C10 1.362(10) . ?
C17 C16 1.340(13) . ?
C17 C18 1.399(11) . ?
C2 C3 1.380(11) . ?
C16 C15 1.369(13) . ?
Cl1 O6 1.28(2) . ?
Cl1 O4 1.368(9) . ?
Cl1 O7 1.414(12) . ?
Cl1 O5 1.626(18) . ?

loop_
_geom_torsion_atom_site_label_1
_geom_torsion_atom_site_label_2
_geom_torsion_atom_site_label_3
_geom_torsion_atom_site_label_4
_geom_torsion
_geom_torsion_site_symmetry_1
_geom_torsion_site_symmetry_2
_geom_torsion_site_symmetry_3
_geom_torsion_site_symmetry_4
_geom_torsion_publ_flag
Ni1 O1 C26 C27 -173.2(4) . . . . ?
Ni1 O1 C26 C25 5.0(6) . . . . ?
Ni1 O2 C25 C23 -176.3(4) . . . . ?
Ni1 O2 C25 C26 3.1(6) . . . . ?
C24 C23 C25 O2 -175.1(5) . . . . ?
C22 C23 C25 O2 6.6(9) . . . . ?
C24 C23 C25 C26 5.5(8) . . . . ?
C22 C23 C25 C26 -172.8(5) . . . . ?
O1 C26 C25 O2 -5.7(8) . . . . ?
C27 C26 C25 O2 172.5(5) . . . . ?
O1 C26 C25 C23 173.7(4) . . . . ?
C27 C26 C25 C23 -8.1(8) . . . . ?
C12 N3 C8 C9 0.2(9) . . . . ?
Ni1 N3 C8 C9 -173.7(5) . . . . ?
C12 N3 C8 C7 -178.6(6) . . . . ?
Ni1 N3 C8 C7 7.5(7) . . . . ?
C24 O3 C27 C26 0.0(8) . . . . ?
C24 O3 C27 C28 -179.9(5) . . . . ?
O1 C26 C27 O3 -176.5(5) . . . . ?
C25 C26 C27 O3 5.4(8) . . . . ?
O1 C26 C27 C28 3.4(9) . . . . ?
C25 C26 C27 C28 -174.7(5) . . . . ?
C33 C28 C27 O3 -0.9(8) . . . . ?
C29 C28 C27 O3 -179.1(5) . . . . ?
C33 C28 C27 C26 179.2(6) . . . . ?
C29 C28 C27 C26 1.0(9) . . . . ?
C27 O3 C24 C23 -2.7(8) . . . . ?
C27 O3 C24 C19 176.2(5) . . . . ?
C22 C23 C24 O3 178.0(5) . . . . ?
C25 C23 C24 O3 -0.3(8) . . . . ?
C22 C23 C24 C19 -0.7(8) . . . . ?
C25 C23 C24 C19 -179.1(5) . . . . ?
C24 C23 C22 C21 0.7(8) . . . . ?
C25 C23 C22 C21 179.1(5) . . . . ?
C1 N1 C5 C4 -0.6(8) . . . . ?
Ni1 N1 C5 C4 -177.4(4) . . . . ?
C1 N1 C5 C6 -177.2(5) . . . . ?
Ni1 N1 C5 C6 6.0(6) . . . . ?
O3 C24 C19 C20 -178.9(5) . . . . ?
C23 C24 C19 C20 0.0(9) . . . . ?
C29 C28 C33 C32 -0.1(9) . . . . ?
C27 C28 C33 C32 -178.4(6) . . . . ?
C24 C19 C20 C21 0.8(10) . . . . ?
C5 N1 C1 C2 1.0(9) . . . . ?
Ni1 N1 C1 C2 177.3(5) . . . . ?
C7 N2 C6 C5 -76.5(6) . . . . ?
C13 N2 C6 C5 156.6(5) . . . . ?
Ni1 N2 C6 C5 42.2(6) . . . . ?
N1 C5 C6 N2 -33.3(7) . . . . ?
C4 C5 C6 N2 150.2(6) . . . . ?
C8 N3 C12 C11 0.6(9) . . . . ?
Ni1 N3 C12 C11 173.9(5) . . . . ?
C23 C22 C21 C20 0.0(9) . . . . ?
C19 C20 C21 C22 -0.8(10) . . . . ?
N3 C12 C11 C10 0.0(10) . . . . ?
C33 C28 C29 C30 -1.2(10) . . . . ?
C27 C28 C29 C30 177.0(7) . . . . ?
C30 C31 C32 C33 -0.1(11) . . . . ?
C28 C33 C32 C31 0.8(11) . . . . ?
N1 C5 C4 C3 -1.1(10) . . . . ?
C6 C5 C4 C3 175.2(6) . . . . ?
C32 C31 C30 C29 -1.3(12) . . . . ?
C28 C29 C30 C31 2.0(12) . . . . ?
C6 N2 C7 C8 126.6(6) . . . . ?
C13 N2 C7 C8 -105.7(6) . . . . ?
Ni1 N2 C7 C8 10.4(7) . . . . ?
N3 C8 C7 N2 -12.3(8) . . . . ?
C9 C8 C7 N2 168.9(6) . . . . ?
C18 N4 C14 C15 -1.0(9) . . . . ?
Ni1 N4 C14 C15 174.1(5) . . . . ?
C18 N4 C14 C13 176.3(6) . . . . ?
Ni1 N4 C14 C13 -8.6(7) . . . . ?
N3 C8 C9 C10 -1.5(10) . . . . ?
C7 C8 C9 C10 177.3(6) . . . . ?
N4 C14 C13 N2 32.0(9) . . . . ?
C15 C14 C13 N2 -150.8(6) . . . . ?
C7 N2 C13 C14 81.7(7) . . . . ?
C6 N2 C13 C14 -151.5(6) . . . . ?
Ni1 N2 C13 C14 -37.1(7) . . . . ?
C8 C9 C10 C11 2.0(11) . . . . ?
C12 C11 C10 C9 -1.2(11) . . . . ?
C14 N4 C18 C17 -0.8(10) . . . . ?
Ni1 N4 C18 C17 -175.0(5) . . . . ?
C16 C17 C18 N4 1.6(12) . . . . ?
N1 C1 C2 C3 0.4(10) . . . . ?
C5 C4 C3 C2 2.4(11) . . . . ?
C1 C2 C3 C4 -2.1(11) . . . . ?
C18 C17 C16 C15 -0.8(14) . . . . ?
C17 C16 C15 C14 -0.9(13) . . . . ?
N4 C14 C15 C16 1.8(11) . . . . ?
C13 C14 C15 C16 -175.4(7) . . . . ?
